data_8102319
loop_
_publ_author_name
'Xiao-Jun Hu'
'Xiao Liu'
'Pin Zhang'
'Tie-Heng Sun'

_publ_section_title
;
 Crystal structure of
 5,17-dinitro-25,26,27,28-tetrahydroxy-2,8,14,20-tetrathiacalix[4]arene
 - tetrahydrofuran (1:2), C24H14N2O8S4 &#x00B7; 2C4H8O
;
_journal_issue 4
_journal_name_full 'Zeitschrift f\"ur Kristallographie - New Crystal Structures'
_journal_page_first 393
_journal_volume 223
_journal_year 2008
_chemical_formula_sum 'C32 H30 N2 O10 S4'
_chemical_formula_weight 730.82
_space_group_IT_number 60
_symmetry_cell_setting orthorhombic
_symmetry_space_group_name_Hall '-P 2n 2ab'
_symmetry_space_group_name_H-M 'P b c n'
_atom_sites_solution_hydrogens geom
_atom_sites_solution_primary direct
_atom_sites_solution_secondary difmap
_audit_creation_method SHELXL-97
_cell_angle_alpha 90.00
_cell_angle_beta 90.00
_cell_angle_gamma 90.00
_cell_formula_units_Z 4
_cell_length_a 14.7427(14)
_cell_length_b 18.8971(18)
_cell_length_c 11.8151(18)
_cell_measurement_reflns_used 60
_cell_measurement_temperature 295(2)
_cell_measurement_theta_max 22.10
_cell_measurement_theta_min 2.15
_cell_volume 3291.6(7)
_computing_cell_refinement 'XSCANS (Bruker, 1997)'
_computing_data_collection 'XSCANS (Bruker, 1997)'
_computing_data_reduction 'XSCANS (Bruker, 1997)'
_computing_molecular_graphics 'SHELXTL  (Bruker, 1997)'
_computing_publication_material 'SHELXTL  (Bruker, 1997)'
_computing_structure_refinement 'SHELXTL  (Bruker, 1997)'
_computing_structure_solution 'SHELXTL  (Bruker, 1997)'
_diffrn_ambient_temperature 295(2)
_diffrn_measured_fraction_theta_full 0.999
_diffrn_measured_fraction_theta_max 0.999
_diffrn_measurement_device_type 'Bruker P4'
_diffrn_measurement_method '\w scans'
_diffrn_radiation_monochromator graphite
_diffrn_radiation_source 'fine-focus sealed tube'
_diffrn_radiation_type MoK\a
_diffrn_radiation_wavelength 0.71073
_diffrn_reflns_av_R_equivalents 0.0493
_diffrn_reflns_av_sigmaI/netI 0.0392
_diffrn_reflns_limit_h_max 1
_diffrn_reflns_limit_h_min -17
_diffrn_reflns_limit_k_max 22
_diffrn_reflns_limit_k_min -1
_diffrn_reflns_limit_l_max 14
_diffrn_reflns_limit_l_min -1
_diffrn_reflns_number 3880
_diffrn_reflns_theta_full 25.50
_diffrn_reflns_theta_max 25.50
_diffrn_reflns_theta_min 1.75
_diffrn_standards_decay_% 0
_diffrn_standards_interval_count 97
_diffrn_standards_number 3
_exptl_absorpt_coefficient_mu 0.350
_exptl_absorpt_correction_type none
_exptl_crystal_colour yellow
_exptl_crystal_density_diffrn 1.475
_exptl_crystal_density_method 'not measured'
_exptl_crystal_description prism
_exptl_crystal_F_000 1520
_exptl_crystal_size_max 0.6
_exptl_crystal_size_mid 0.5
_exptl_crystal_size_min 0.4
_refine_diff_density_max 0.261
_refine_diff_density_min -0.315
_refine_diff_density_rms 0.056
_refine_ls_extinction_method none
_refine_ls_goodness_of_fit_ref 1.021
_refine_ls_hydrogen_treatment constr
_refine_ls_matrix_type full
_refine_ls_number_parameters 220
_refine_ls_number_reflns 3069
_refine_ls_number_restraints 0
_refine_ls_restrained_S_all 1.021
_refine_ls_R_factor_all 0.0838
_refine_ls_R_factor_gt 0.0508
_refine_ls_shift/su_max 0.000
_refine_ls_shift/su_mean 0.000
_refine_ls_structure_factor_coef Fsqd
_refine_ls_weighting_details 'calc w=1/[\s^2^(Fo^2^)+(0.0400P)^2^+3.5000P] where P=(Fo^2^+2Fc^2^)/3'
_refine_ls_weighting_scheme calc
_refine_ls_wR_factor_gt 0.1179
_refine_ls_wR_factor_ref 0.1484
_reflns_number_gt 1800
_reflns_number_total 3069
_reflns_threshold_expression I>2\s(I)
_cod_data_source_file 1267-2343.cff
_cod_data_source_block try
_cod_depositor_comments
;
The following automatic conversions were performed:
'_symmetry_cell_setting' value 'Orthorhombic' changed to 'orthorhombic'
according to '/home/saulius/struct/CIF-dictionaries/cif_core.dic'
dictionary named 'cif_core.dic' version 2.4.1 from 2010-06-29.

Automatic conversion script
Id: cif_fix_enum 1555 2011-01-17 13:19:09Z saulius 
;
_cod_original_sg_symbol_H-M Pbcn
_cod_database_code 8102319

loop_
_symmetry_equiv_pos_as_xyz
'x, y, z'
'-x+1/2, -y+1/2, z+1/2'
'-x, y, -z+1/2'
'x+1/2, -y+1/2, -z'
'-x, -y, -z'
'x-1/2, y-1/2, -z-1/2'
'x, -y, z-1/2'
'-x-1/2, y-1/2, z'

loop_
_atom_site_label
_atom_site_type_symbol
_atom_site_fract_x
_atom_site_fract_y
_atom_site_fract_z
_atom_site_U_iso_or_equiv
_atom_site_adp_type
_atom_site_occupancy
_atom_site_symmetry_multiplicity
_atom_site_calc_flag
_atom_site_refinement_flags
_atom_site_disorder_assembly
_atom_site_disorder_group
S1 S 0.23554(6) 0.25960(5) 0.75229(7) 0.0638(3) Uani 1 1 d . . .
S2 S 0.49755(6) 0.24527(5) 0.41913(7) 0.0630(3) Uani 1 1 d . . .
O1 O 0.39837(16) 0.20299(13) 0.6346(2) 0.0636(7) Uani 1 1 d . . .
H1A H 0.4513 0.1967 0.6160 0.076 Uiso 1 1 calc R . .
O2 O 0.59044(18) 0.20785(14) 0.6334(2) 0.0654(7) Uani 1 1 d . . .
H2A H 0.6032 0.2076 0.7009 0.078 Uiso 1 1 calc R . .
O3 O 0.8156(2) 0.46539(17) 0.4568(3) 0.1016(10) Uani 1 1 d . . .
O4 O 0.7264(3) 0.4491(2) 0.3161(3) 0.1180(13) Uani 1 1 d . . .
N1 N 0.7531(3) 0.4345(2) 0.4115(3) 0.0793(10) Uani 1 1 d . . .
C1 C 0.2923(2) 0.2972(2) 0.6334(3) 0.0540(9) Uani 1 1 d . . .
C2 C 0.3667(2) 0.26307(18) 0.5854(3) 0.0507(8) Uani 1 1 d . . .
C3 C 0.4057(2) 0.28964(19) 0.4857(3) 0.0528(9) Uani 1 1 d . . .
C4 C 0.3682(2) 0.3496(2) 0.4362(3) 0.0613(9) Uani 1 1 d . . .
H4A H 0.3939 0.3677 0.3704 0.074 Uiso 1 1 calc R . .
C5 C 0.2939(3) 0.3825(2) 0.4823(3) 0.0697(11) Uani 1 1 d . . .
H5A H 0.2688 0.4219 0.4469 0.084 Uiso 1 1 calc R . .
C6 C 0.2564(2) 0.3569(2) 0.5814(3) 0.0650(10) Uani 1 1 d . . .
H6A H 0.2069 0.3798 0.6135 0.078 Uiso 1 1 calc R . .
C7 C 0.5926(2) 0.28870(19) 0.4816(3) 0.0518(8) Uani 1 1 d . . .
C8 C 0.6302(2) 0.26380(19) 0.5831(3) 0.0528(8) Uani 1 1 d . . .
C9 C 0.7079(2) 0.29630(19) 0.6282(3) 0.0535(8) Uani 1 1 d . . .
C10 C 0.7468(2) 0.3529(2) 0.5720(3) 0.0589(9) Uani 1 1 d . . .
H10A H 0.7979 0.3751 0.6014 0.071 Uiso 1 1 calc R . .
C11 C 0.7089(2) 0.37617(19) 0.4717(3) 0.0590(9) Uani 1 1 d . . .
C12 C 0.6328(2) 0.34519(19) 0.4267(3) 0.0577(9) Uani 1 1 d . . .
H12A H 0.6084 0.3621 0.3594 0.069 Uiso 1 1 calc R . .
O5 O 0.5000 0.4597(2) 0.2500 0.1160(18) Uani 1 2 d S . .
C13 C 0.4891(6) 0.5036(3) 0.3419(5) 0.148(3) Uani 1 1 d . . .
H13A H 0.5371 0.4948 0.3963 0.177 Uiso 1 1 calc R . .
H13B H 0.4315 0.4935 0.3783 0.177 Uiso 1 1 calc R . .
C14 C 0.4913(6) 0.5740(3) 0.3089(5) 0.156(3) Uani 1 1 d . . .
H14A H 0.5375 0.5996 0.3490 0.187 Uiso 1 1 d R . .
H14B H 0.4338 0.5958 0.3238 0.187 Uiso 1 1 d R . .
O6 O 1.0000 0.4214(3) 0.2500 0.131(2) Uani 1 2 d S . .
C15 C 0.9593(5) 0.4634(3) 0.1711(6) 0.134(2) Uani 1 1 d . . .
H15A H 0.8956 0.4511 0.1653 0.160 Uiso 1 1 calc R . .
H15B H 0.9872 0.4557 0.0978 0.160 Uiso 1 1 calc R . .
C16 C 0.9682(6) 0.5370(3) 0.2027(6) 0.161(3) Uani 1 1 d . . .
H16A H 0.9109 0.5551 0.2285 0.193 Uiso 1 1 d R . .
H16B H 0.9888 0.5653 0.1403 0.193 Uiso 1 1 d R . .

loop_
_atom_site_aniso_label
_atom_site_aniso_U_11
_atom_site_aniso_U_22
_atom_site_aniso_U_33
_atom_site_aniso_U_23
_atom_site_aniso_U_13
_atom_site_aniso_U_12
S1 0.0532(5) 0.0905(7) 0.0476(5) -0.0025(5) 0.0010(4) -0.0165(5)
S2 0.0684(6) 0.0815(6) 0.0391(4) -0.0126(4) 0.0011(4) -0.0044(6)
O1 0.0693(16) 0.0679(16) 0.0537(14) 0.0046(13) 0.0004(13) 0.0030(13)
O2 0.0743(17) 0.0751(17) 0.0468(13) 0.0095(13) -0.0016(13) -0.0075(14)
O3 0.100(2) 0.090(2) 0.115(3) 0.010(2) -0.002(2) -0.0279(19)
O4 0.129(3) 0.129(3) 0.095(2) 0.049(2) -0.008(2) -0.025(2)
N1 0.082(2) 0.077(2) 0.079(2) 0.011(2) 0.009(2) -0.002(2)
C1 0.0494(19) 0.068(2) 0.0449(18) -0.0034(17) -0.0028(15) -0.0108(17)
C2 0.0535(19) 0.056(2) 0.0427(17) -0.0023(16) -0.0063(16) -0.0067(17)
C3 0.054(2) 0.066(2) 0.0383(17) -0.0049(16) -0.0027(15) -0.0102(17)
C4 0.069(2) 0.070(2) 0.0447(18) 0.0044(18) -0.0054(18) -0.013(2)
C5 0.075(3) 0.069(3) 0.065(2) 0.008(2) -0.007(2) 0.007(2)
C6 0.060(2) 0.074(3) 0.060(2) -0.005(2) -0.0018(19) 0.004(2)
C7 0.0521(19) 0.065(2) 0.0384(17) -0.0049(16) 0.0044(15) 0.0058(17)
C8 0.057(2) 0.060(2) 0.0405(17) -0.0016(16) 0.0061(16) 0.0086(18)
C9 0.0484(18) 0.066(2) 0.0459(18) -0.0030(17) 0.0027(15) 0.0102(17)
C10 0.0530(19) 0.068(2) 0.056(2) -0.0049(18) 0.0058(18) 0.0018(18)
C11 0.059(2) 0.062(2) 0.056(2) 0.0049(18) 0.0108(18) 0.0028(18)
C12 0.061(2) 0.070(2) 0.0422(18) 0.0015(17) 0.0069(17) 0.0116(19)
O5 0.198(6) 0.070(3) 0.079(3) 0.000 0.002(3) 0.000
C13 0.274(8) 0.103(4) 0.066(3) -0.006(3) 0.035(4) -0.027(5)
C14 0.240(8) 0.099(4) 0.129(5) -0.048(4) -0.003(7) 0.020(6)
O6 0.159(5) 0.086(3) 0.148(5) 0.000 -0.038(4) 0.000
C15 0.144(5) 0.109(5) 0.148(6) 0.010(4) -0.029(5) -0.008(4)
C16 0.207(9) 0.088(4) 0.187(8) 0.016(4) -0.051(6) 0.009(4)

loop_
_atom_type_symbol
_atom_type_description
_atom_type_scat_dispersion_real
_atom_type_scat_dispersion_imag
_atom_type_scat_source
C C 0.0033 0.0016 'International Tables Vol C Tables 4.2.6.8 and 6.1.1.4'
H H 0.0000 0.0000 'International Tables Vol C Tables 4.2.6.8 and 6.1.1.4'
N N 0.0061 0.0033 'International Tables Vol C Tables 4.2.6.8 and 6.1.1.4'
O O 0.0106 0.0060 'International Tables Vol C Tables 4.2.6.8 and 6.1.1.4'
S S 0.1246 0.1234 'International Tables Vol C Tables 4.2.6.8 and 6.1.1.4'

loop_
_geom_angle_atom_site_label_1
_geom_angle_atom_site_label_2
_geom_angle_atom_site_label_3
_geom_angle
_geom_angle_site_symmetry_1
_geom_angle_site_symmetry_3
_geom_angle_publ_flag
C9 S1 C1 104.46(15) 3_656 . ?
C3 S2 C7 101.45(14) . . ?
C2 O1 H1A 109.5 . . ?
C8 O2 H2A 109.5 . . ?
O3 N1 O4 122.8(4) . . ?
O3 N1 C11 119.0(4) . . ?
O4 N1 C11 118.2(4) . . ?
C6 C1 C2 119.7(3) . . ?
C6 C1 S1 119.5(3) . . ?
C2 C1 S1 120.4(3) . . ?
O1 C2 C1 118.9(3) . . ?
O1 C2 C3 121.2(3) . . ?
C1 C2 C3 119.9(3) . . ?
C4 C3 C2 118.9(3) . . ?
C4 C3 S2 120.1(3) . . ?
C2 C3 S2 121.0(3) . . ?
C5 C4 C3 121.3(3) . . ?
C5 C4 H4A 119.3 . . ?
C3 C4 H4A 119.3 . . ?
C4 C5 C6 119.7(4) . . ?
C4 C5 H5A 120.1 . . ?
C6 C5 H5A 120.1 . . ?
C5 C6 C1 120.5(4) . . ?
C5 C6 H6A 119.8 . . ?
C1 C6 H6A 119.8 . . ?
C12 C7 C8 119.4(3) . . ?
C12 C7 S2 119.9(3) . . ?
C8 C7 S2 120.7(3) . . ?
O2 C8 C7 117.9(3) . . ?
O2 C8 C9 122.1(3) . . ?
C7 C8 C9 120.0(3) . . ?
C10 C9 C8 119.6(3) . . ?
C10 C9 S1 119.2(3) . 3_656 ?
C8 C9 S1 120.8(3) . 3_656 ?
C11 C10 C9 119.4(3) . . ?
C11 C10 H10A 120.3 . . ?
C9 C10 H10A 120.3 . . ?
C12 C11 C10 121.8(3) . . ?
C12 C11 N1 119.8(3) . . ?
C10 C11 N1 118.4(4) . . ?
C11 C12 C7 119.9(3) . . ?
C11 C12 H12A 120.1 . . ?
C7 C12 H12A 120.1 . . ?
C13 O5 C13 105.9(6) . 3_655 ?
O5 C13 C14 110.7(5) . . ?
O5 C13 H13A 109.5 . . ?
C14 C13 H13A 109.5 . . ?
O5 C13 H13B 109.5 . . ?
C14 C13 H13B 109.5 . . ?
H13A C13 H13B 108.1 . . ?
C13 C14 C14 106.3(3) . 3_655 ?
C13 C14 H14A 111.2 . . ?
C14 C14 H14A 110.9 3_655 . ?
C13 C14 H14B 109.9 . . ?
C14 C14 H14B 109.9 3_655 . ?
H14A C14 H14B 108.6 . . ?
C15 O6 C15 108.8(6) . 3_755 ?
O6 C15 C16 110.1(6) . . ?
O6 C15 H15A 109.6 . . ?
C16 C15 H15A 109.6 . . ?
O6 C15 H15B 109.6 . . ?
C16 C15 H15B 109.6 . . ?
H15A C15 H15B 108.2 . . ?
C15 C16 C16 104.8(4) . 3_755 ?
C15 C16 H16A 110.2 . . ?
C16 C16 H16A 108.8 3_755 . ?
C15 C16 H16B 111.5 . . ?
C16 C16 H16B 112.6 3_755 . ?
H16A C16 H16B 108.9 . . ?

loop_
_geom_bond_atom_site_label_1
_geom_bond_atom_site_label_2
_geom_bond_distance
_geom_bond_site_symmetry_2
_geom_bond_publ_flag
S1 C9 1.781(3) 3_656 ?
S1 C1 1.783(3) . ?
S2 C3 1.777(4) . ?
S2 C7 1.784(3) . ?
O1 C2 1.358(4) . ?
O1 H1A 0.8200 . ?
O2 C8 1.347(4) . ?
O2 H2A 0.8200 . ?
O3 N1 1.214(4) . ?
O4 N1 1.226(4) . ?
N1 C11 1.465(5) . ?
C1 C6 1.390(5) . ?
C1 C2 1.393(5) . ?
C2 C3 1.403(4) . ?
C3 C4 1.390(5) . ?
C4 C5 1.373(5) . ?
C4 H4A 0.9300 . ?
C5 C6 1.382(5) . ?
C5 H5A 0.9300 . ?
C6 H6A 0.9300 . ?
C7 C12 1.383(5) . ?
C7 C8 1.403(4) . ?
C8 C9 1.404(5) . ?
C9 C10 1.384(5) . ?
C9 S1 1.781(3) 3_656 ?
C10 C11 1.382(5) . ?
C10 H10A 0.9300 . ?
C11 C12 1.373(5) . ?
C12 H12A 0.9300 . ?
O5 C13 1.376(6) . ?
O5 C13 1.376(6) 3_655 ?
C13 C14 1.386(7) . ?
C13 H13A 0.9700 . ?
C13 H13B 0.9700 . ?
C14 C14 1.416(12) 3_655 ?
C14 H14A 0.9599 . ?
C14 H14B 0.9600 . ?
O6 C15 1.363(6) . ?
O6 C15 1.363(6) 3_755 ?
C15 C16 1.446(7) . ?
C15 H15A 0.9700 . ?
C15 H15B 0.9700 . ?
C16 C16 1.459(12) 3_755 ?
C16 H16A 0.9599 . ?
C16 H16B 0.9601 . ?

loop_
_geom_hbond_atom_site_label_D
_geom_hbond_atom_site_label_H
_geom_hbond_atom_site_label_A
_geom_hbond_distance_DH
_geom_hbond_distance_HA
_geom_hbond_distance_DA
_geom_hbond_angle_DHA
_geom_hbond_site_symmetry_A
O1 H1A O2 0.82 2.07 2.833(4) 154.4 .
O2 H2A O1 0.82 1.94 2.747(3) 165.9 3_656
